data_7024613
loop_
_publ_author_name
'Xu, Hai-Bing'
'Wen, Hui-Min'
'Chen, Zhong-Hui'
'Li, Jia'
'Shi, Lin-Xi'
'Chen, Zhong-Ning'

_publ_section_title
;
 Square structures and photophysical properties of Zn(2)Ln(2) complexes
 (Ln = Nd, Eu, Sm, Er, Yb).
;
_journal_issue 8
_journal_name_full 'Dalton transactions (Cambridge, England : 2003)'
_journal_page_first 1948
_journal_page_last 1953
_journal_paper_doi 10.1039/b919170d
_journal_volume 39
_journal_year 2010
_chemical_formula_sum 'C40 H21 Cl0 F18 N4 Nd O8 Zn'
_chemical_formula_weight 1237.22
_chemical_name_systematic
;
?
;
_space_group_IT_number 14
_symmetry_cell_setting monoclinic
_symmetry_space_group_name_Hall '-P 2ybc'
_symmetry_space_group_name_H-M 'P 1 21/c 1'
_atom_sites_solution_hydrogens geom
_atom_sites_solution_primary direct
_atom_sites_solution_secondary difmap
_audit_creation_method SHELXL-97
_cell_angle_alpha 90.00
_cell_angle_beta 108.430(5)
_cell_angle_gamma 90.00
_cell_formula_units_Z 4
_cell_length_a 15.059(4)
_cell_length_b 17.087(4)
_cell_length_c 18.823(5)
_cell_measurement_temperature 293(2)
_cell_volume 4595(2)
_computing_structure_refinement 'SHELXL-97 (Sheldrick, 1997)'
_computing_structure_solution 'SHELXS-97 (Sheldrick, 1990)'
_diffrn_ambient_temperature 293(2)
_diffrn_measured_fraction_theta_full 0.997
_diffrn_measured_fraction_theta_max 0.997
_diffrn_radiation_monochromator graphite
_diffrn_radiation_source 'fine-focus sealed tube'
_diffrn_radiation_type MoK\a
_diffrn_radiation_wavelength 0.71073
_diffrn_reflns_av_R_equivalents 0.0331
_diffrn_reflns_av_sigmaI/netI 0.0364
_diffrn_reflns_limit_h_max 14
_diffrn_reflns_limit_h_min -18
_diffrn_reflns_limit_k_max 19
_diffrn_reflns_limit_k_min -21
_diffrn_reflns_limit_l_max 23
_diffrn_reflns_limit_l_min -23
_diffrn_reflns_number 31224
_diffrn_reflns_theta_full 26.00
_diffrn_reflns_theta_max 26.00
_diffrn_reflns_theta_min 2.28
_exptl_absorpt_coefficient_mu 1.767
_exptl_absorpt_correction_T_max 0.7775
_exptl_absorpt_correction_T_min 0.7189
_exptl_absorpt_correction_type empirical
_exptl_crystal_density_diffrn 1.788
_exptl_crystal_density_method 'not measured'
_exptl_crystal_F_000 2420
_exptl_crystal_size_max 0.20
_exptl_crystal_size_mid 0.18
_exptl_crystal_size_min 0.15
_refine_diff_density_max 1.058
_refine_diff_density_min -0.819
_refine_diff_density_rms 0.120
_refine_ls_extinction_method none
_refine_ls_goodness_of_fit_ref 1.082
_refine_ls_hydrogen_treatment constr
_refine_ls_matrix_type full
_refine_ls_number_parameters 643
_refine_ls_number_reflns 9000
_refine_ls_number_restraints 76
_refine_ls_restrained_S_all 1.094
_refine_ls_R_factor_all 0.0747
_refine_ls_R_factor_gt 0.0601
_refine_ls_shift/su_max 0.000
_refine_ls_shift/su_mean 0.000
_refine_ls_structure_factor_coef Fsqd
_refine_ls_weighting_details 'calc w=1/[\s^2^(Fo^2^)+(0.0798P)^2^+15.1052P] where P=(Fo^2^+2Fc^2^)/3'
_refine_ls_weighting_scheme calc
_refine_ls_wR_factor_gt 0.1536
_refine_ls_wR_factor_ref 0.1718
_reflns_number_gt 7411
_reflns_number_total 9000
_reflns_threshold_expression >2sigma(I)
_cod_data_source_file b919170d.txt
_cod_data_source_block x2
_cod_original_sg_symbol_H-M p21/c
_cod_database_code 7024613

loop_
_symmetry_equiv_pos_as_xyz
'x, y, z'
'-x, y+1/2, -z+1/2'
'-x, -y, -z'
'x, -y-1/2, z-1/2'

loop_
_atom_site_label
_atom_site_type_symbol
_atom_site_fract_x
_atom_site_fract_y
_atom_site_fract_z
_atom_site_U_iso_or_equiv
_atom_site_adp_type
_atom_site_occupancy
_atom_site_symmetry_multiplicity
_atom_site_calc_flag
_atom_site_refinement_flags
_atom_site_disorder_assembly
_atom_site_disorder_group
Nd Nd 0.24090(2) 0.037911(19) 0.237789(19) 0.04440(14) Uani 1 1 d . . .
Zn Zn 0.25585(5) -0.01877(5) 0.43009(4) 0.0481(2) Uani 1 1 d . . .
N1 N 0.1312(4) -0.0546(3) 0.4507(3) 0.0503(12) Uani 1 1 d . . .
N2 N 0.3038(4) -0.1374(3) 0.4233(3) 0.0518(13) Uani 1 1 d . . .
N3 N 0.3745(3) -0.0279(3) 0.5230(3) 0.0432(11) Uani 1 1 d . . .
N4 N 0.2723(4) 0.0981(3) 0.4821(3) 0.0522(13) Uani 1 1 d . . .
O1 O 0.2850(3) 0.1733(3) 0.2772(3) 0.0629(13) Uani 1 1 d . . .
O2 O 0.1085(3) 0.1270(3) 0.1900(3) 0.0666(13) Uani 1 1 d . . .
O3 O 0.3953(4) 0.0572(3) 0.2211(3) 0.0663(13) Uani 1 1 d . C .
O4 O 0.3093(3) -0.0886(3) 0.2249(3) 0.0600(12) Uani 1 1 d . C .
O5 O 0.2244(5) 0.0418(3) 0.1047(3) 0.0780(17) Uani 1 1 d . D .
O6 O 0.1205(4) -0.0549(3) 0.1724(3) 0.0720(15) Uani 1 1 d . D .
O7 O 0.6522(3) -0.0200(3) 0.6423(2) 0.0514(11) Uani 1 1 d . . .
O14 O 0.1615(3) 0.0075(3) 0.3285(3) 0.0517(10) Uani 1 1 d . . .
C1 C 0.1189(5) -0.0880(4) 0.5105(4) 0.0610(18) Uani 1 1 d . . .
C2 C 0.0277(6) -0.1072(5) 0.5116(5) 0.072(2) Uani 1 1 d . . .
H2A H 0.0193 -0.1309 0.5535 0.086 Uiso 1 1 d R . .
C3 C -0.0473(6) -0.0926(5) 0.4518(5) 0.073(2) Uani 1 1 d . . .
H3A H -0.1073 -0.1050 0.4530 0.088 Uiso 1 1 d R . .
C4 C -0.1122(5) -0.0405(5) 0.3241(5) 0.069(2) Uani 1 1 d . . .
H4A H -0.1738 -0.0507 0.3227 0.082 Uiso 1 1 d R . .
C5 C -0.0949(5) -0.0076(6) 0.2637(5) 0.074(2) Uani 1 1 d . . .
H5A H -0.1450 0.0040 0.2212 0.089 Uiso 1 1 d R . .
C6 C -0.0037(5) 0.0087(5) 0.2637(4) 0.0637(19) Uani 1 1 d . . .
H6A H 0.0063 0.0310 0.2218 0.076 Uiso 1 1 d R . .
C7 C 0.0734(4) -0.0074(4) 0.3257(4) 0.0481(14) Uani 1 1 d . . .
C8 C 0.0555(4) -0.0397(4) 0.3895(4) 0.0480(14) Uani 1 1 d . . .
C9 C -0.0374(5) -0.0576(4) 0.3870(4) 0.0594(17) Uani 1 1 d . . .
C10 C 0.2028(6) -0.1053(6) 0.5771(5) 0.085(3) Uani 1 1 d . . .
H10A H 0.2584 -0.0882 0.5671 0.127 Uiso 1 1 calc R . .
H10B H 0.2065 -0.1606 0.5866 0.127 Uiso 1 1 calc R . .
H10C H 0.1971 -0.0782 0.6201 0.127 Uiso 1 1 calc R . .
C11 C 0.2601(5) -0.1917(5) 0.3736(5) 0.067(2) Uani 1 1 d . . .
H11A H 0.2076 -0.1773 0.3341 0.080 Uiso 1 1 d R . .
C12 C 0.2906(6) -0.2683(5) 0.3780(6) 0.079(2) Uani 1 1 d . . .
H12A H 0.2586 -0.3051 0.3428 0.095 Uiso 1 1 d R . .
C13 C 0.3709(6) -0.2891(5) 0.4359(5) 0.078(2) Uani 1 1 d . . .
H13A H 0.3924 -0.3407 0.4405 0.094 Uiso 1 1 d R . .
C14 C 0.4161(5) -0.2337(4) 0.4873(4) 0.0610(18) Uani 1 1 d . . .
H14A H 0.4699 -0.2467 0.5262 0.073 Uiso 1 1 d R . .
C15 C 0.3817(4) -0.1574(4) 0.4797(4) 0.0481(14) Uani 1 1 d . . .
C16 C 0.4282(4) -0.0926(4) 0.5306(3) 0.0458(13) Uani 1 1 d . . .
C17 C 0.5204(4) -0.0937(4) 0.5757(3) 0.0458(13) Uani 1 1 d . . .
H17A H 0.5544 -0.1403 0.5827 0.055 Uiso 1 1 d R . .
C19 C 0.5030(4) 0.0399(4) 0.6070(4) 0.0488(15) Uani 1 1 d . . .
H19A H 0.5260 0.0850 0.6345 0.059 Uiso 1 1 d R . .
C20 C 0.4111(5) 0.0369(4) 0.5621(3) 0.0461(14) Uani 1 1 d . . .
C21 C 0.3475(4) 0.1052(4) 0.5448(4) 0.0501(15) Uani 1 1 d . . .
C22 C 0.3627(6) 0.1734(5) 0.5862(5) 0.073(2) Uani 1 1 d . . .
H22A H 0.4132 0.1772 0.6299 0.087 Uiso 1 1 d R . .
C23 C 0.3016(7) 0.2352(5) 0.5632(6) 0.087(3) Uani 1 1 d . . .
H23A H 0.3100 0.2811 0.5912 0.104 Uiso 1 1 d R . .
C24 C 0.2277(6) 0.2284(5) 0.4989(6) 0.079(2) Uani 1 1 d . . .
H24A H 0.1868 0.2703 0.4815 0.095 Uiso 1 1 d R . .
C25 C 0.2151(5) 0.1597(4) 0.4593(5) 0.0610(18) Uani 1 1 d . . .
H25A H 0.1646 0.1552 0.4157 0.073 Uiso 1 1 d R . .
C103 C 0.1502(5) 0.2518(4) 0.2452(5) 0.068(2) Uani 1 1 d . . .
H10D H 0.1265 0.3014 0.2497 0.081 Uiso 1 1 d R . .
C104 C 0.0894(5) 0.1956(4) 0.2038(4) 0.0631(19) Uani 1 1 d . B .
C102 C 0.2436(5) 0.2361(4) 0.2771(4) 0.0573(17) Uani 1 1 d . A .
C18 C 0.5614(4) -0.0249(4) 0.6107(3) 0.0461(14) Uani 1 1 d . . .
C107 C 0.4470(6) 0.0157(6) 0.1975(6) 0.082(3) Uani 1 1 d D . .
C108 C 0.4415(7) -0.0663(6) 0.1873(6) 0.090(3) Uani 1 1 d . C .
H10E H 0.4854 -0.0908 0.1691 0.108 Uiso 1 1 d R . .
C109 C 0.3727(6) -0.1123(5) 0.2024(5) 0.071(2) Uani 1 1 d . . .
C112 C 0.1917(9) -0.0066(7) 0.0517(5) 0.102(4) Uani 1 1 d D . .
C114 C 0.1022(8) -0.0888(7) 0.1127(7) 0.102(3) Uani 1 1 d . . .
C113 C 0.1317(10) -0.0711(7) 0.0517(7) 0.119(4) Uani 1 1 d . D .
H11B H 0.1095 -0.1013 0.0087 0.143 Uiso 1 1 d R . .
C101 C 0.3061(5) 0.3036(4) 0.3146(4) 0.077(2) Uani 1 1 d D . .
C105 C -0.0133(6) 0.2172(4) 0.1693(5) 0.093(3) Uani 1 1 d D . .
C110 C 0.3786(6) -0.2001(5) 0.1953(5) 0.098(3) Uani 1 1 d D C .
C115 C 0.0350(7) -0.1592(6) 0.1032(6) 0.169(8) Uani 1 1 d D D .
F1A F 0.3314(8) 0.3444(6) 0.2630(5) 0.1037(18) Uani 0.586(11) 1 d PD A 1
F2A F 0.2575(7) 0.3548(6) 0.3421(7) 0.1037(18) Uani 0.586(11) 1 d PD A 1
F3A F 0.3824(6) 0.2844(6) 0.3681(6) 0.1037(18) Uani 0.586(11) 1 d PD A 1
F1B F 0.3515(10) 0.2816(9) 0.3857(6) 0.1037(18) Uani 0.414(11) 1 d PD A 2
F2B F 0.3735(9) 0.3135(8) 0.2824(8) 0.1037(18) Uani 0.414(11) 1 d PD A 2
F3B F 0.2713(10) 0.3741(6) 0.3179(9) 0.1037(18) Uani 0.414(11) 1 d PD A 2
F4A F -0.0330(9) 0.2868(5) 0.1934(7) 0.124(3) Uani 0.563(7) 1 d PD B 1
F5A F -0.0309(7) 0.2294(7) 0.0941(5) 0.124(3) Uani 0.563(7) 1 d PD B 1
F6A F -0.0745(7) 0.1652(6) 0.1742(8) 0.124(3) Uani 0.563(7) 1 d PD B 1
F4B F -0.0625(9) 0.1707(8) 0.1135(7) 0.124(3) Uani 0.437(7) 1 d PD B 2
F5B F -0.0521(9) 0.1981(9) 0.2251(7) 0.124(3) Uani 0.437(7) 1 d PD B 2
F6B F -0.0362(11) 0.2901(5) 0.1525(9) 0.124(3) Uani 0.437(7) 1 d PD B 2
C6A C 0.5365(10) 0.0556(10) 0.1996(15) 0.181(12) Uani 0.595(19) 1 d PD C 1
F7A F 0.5884(12) 0.0696(11) 0.2707(14) 0.201(6) Uani 0.595(19) 1 d PD C 1
F8A F 0.5910(13) 0.0189(11) 0.1672(16) 0.201(6) Uani 0.595(19) 1 d PD C 1
F9A F 0.5232(13) 0.1281(10) 0.1684(15) 0.201(6) Uani 0.595(19) 1 d PD C 1
C6B C 0.5198(16) 0.0589(13) 0.175(2) 0.181(12) Uani 0.405(19) 1 d PD C 2
F7B F 0.5932(17) 0.0870(18) 0.229(2) 0.201(6) Uani 0.405(19) 1 d PD C 2
F8B F 0.5517(19) 0.0159(16) 0.130(2) 0.201(6) Uani 0.405(19) 1 d PD C 2
F9B F 0.4776(17) 0.1215(16) 0.135(2) 0.201(6) Uani 0.405(19) 1 d PD C 2
F10A F 0.4329(8) -0.2244(6) 0.2646(5) 0.135(2) Uani 0.676(7) 1 d PD C 1
F11A F 0.4181(8) -0.2243(6) 0.1471(6) 0.135(2) Uani 0.676(7) 1 d PD C 1
F12A F 0.2980(6) -0.2376(6) 0.1854(7) 0.135(2) Uani 0.676(7) 1 d PD C 1
F10B F 0.3259(14) -0.2182(12) 0.1236(7) 0.135(2) Uani 0.324(7) 1 d PD C 2
F11B F 0.3441(16) -0.2449(11) 0.2384(11) 0.135(2) Uani 0.324(7) 1 d PD C 2
F12B F 0.4636(9) -0.2280(12) 0.2007(13) 0.135(2) Uani 0.324(7) 1 d PD C 2
C11A C 0.2336(15) 0.0053(12) -0.0100(9) 0.171(9) Uani 0.486(11) 1 d PD D 1
F13A F 0.3272(15) 0.0068(14) 0.0110(10) 0.203(5) Uani 0.486(11) 1 d PD D 1
F14A F 0.2033(19) 0.0745(13) -0.0417(15) 0.203(5) Uani 0.486(11) 1 d PD D 1
F15A F 0.208(2) -0.0476(13) -0.0650(11) 0.203(5) Uani 0.486(11) 1 d PD D 1
C11B C 0.2162(14) 0.0059(12) -0.0182(7) 0.171(9) Uani 0.514(11) 1 d PD D 2
F13B F 0.2791(17) -0.0473(14) -0.0210(12) 0.203(5) Uani 0.514(11) 1 d PD D 2
F14B F 0.2518(18) 0.0765(12) -0.0212(14) 0.203(5) Uani 0.514(11) 1 d PD D 2
F15B F 0.1421(13) -0.0029(13) -0.0786(9) 0.203(5) Uani 0.514(11) 1 d PD D 2
F16A F -0.0326(10) -0.1397(9) 0.1314(10) 0.174(4) Uani 0.575(10) 1 d PD D 1
F17A F 0.0872(9) -0.2146(7) 0.1512(9) 0.174(4) Uani 0.575(10) 1 d PD D 1
F18A F -0.0003(11) -0.1949(10) 0.0392(7) 0.174(4) Uani 0.575(10) 1 d PD D 1
F16B F 0.0721(12) -0.2264(8) 0.0923(14) 0.174(4) Uani 0.425(10) 1 d PD D 2
F17B F -0.0292(13) -0.1423(12) 0.0350(8) 0.174(4) Uani 0.425(10) 1 d PD D 2
F18B F -0.0138(15) -0.1683(12) 0.1496(10) 0.174(4) Uani 0.425(10) 1 d PD D 2

loop_
_atom_site_aniso_label
_atom_site_aniso_U_11
_atom_site_aniso_U_22
_atom_site_aniso_U_33
_atom_site_aniso_U_23
_atom_site_aniso_U_13
_atom_site_aniso_U_12
Nd 0.0421(2) 0.0446(2) 0.0452(2) -0.00158(13) 0.01194(15) 0.00112(13)
Zn 0.0362(4) 0.0555(4) 0.0502(4) 0.0041(3) 0.0106(3) 0.0024(3)
N1 0.050(3) 0.045(3) 0.061(3) 0.003(2) 0.025(3) -0.003(2)
N2 0.039(3) 0.056(3) 0.058(3) -0.004(3) 0.011(3) -0.003(2)
N3 0.036(3) 0.051(3) 0.042(3) 0.002(2) 0.012(2) 0.001(2)
N4 0.039(3) 0.057(3) 0.063(3) 0.006(3) 0.019(3) 0.005(2)
O1 0.046(3) 0.046(3) 0.087(4) -0.006(2) 0.008(2) 0.004(2)
O2 0.051(3) 0.050(3) 0.085(4) -0.001(2) 0.002(3) 0.005(2)
O3 0.065(3) 0.062(3) 0.082(4) -0.002(3) 0.038(3) -0.003(3)
O4 0.058(3) 0.051(3) 0.077(3) -0.004(2) 0.030(3) 0.006(2)
O5 0.108(5) 0.074(4) 0.053(3) 0.000(3) 0.026(3) 0.004(3)
O6 0.057(3) 0.073(3) 0.085(4) -0.029(3) 0.020(3) -0.012(3)
O7 0.036(2) 0.068(3) 0.045(2) 0.005(2) 0.0050(19) 0.004(2)
O14 0.037(2) 0.064(3) 0.056(3) 0.005(2) 0.018(2) -0.001(2)
C1 0.062(4) 0.055(4) 0.077(5) 0.010(3) 0.037(4) 0.003(3)
C2 0.078(5) 0.066(5) 0.085(6) 0.016(4) 0.045(5) -0.003(4)
C3 0.060(5) 0.071(5) 0.101(6) -0.007(4) 0.043(5) -0.017(4)
C4 0.035(4) 0.087(6) 0.085(6) -0.012(4) 0.020(4) -0.014(3)
C5 0.037(4) 0.094(6) 0.081(6) -0.017(5) 0.004(4) -0.002(4)
C6 0.042(4) 0.079(5) 0.064(4) -0.001(4) 0.009(3) -0.002(3)
C7 0.037(3) 0.051(4) 0.051(3) -0.003(3) 0.006(3) -0.002(3)
C8 0.038(3) 0.048(3) 0.059(4) -0.005(3) 0.016(3) -0.002(3)
C9 0.055(4) 0.058(4) 0.073(5) -0.012(3) 0.030(4) -0.013(3)
C10 0.081(6) 0.100(7) 0.082(6) 0.040(5) 0.040(5) 0.021(5)
C11 0.053(4) 0.070(5) 0.072(5) -0.013(4) 0.012(4) -0.015(4)
C12 0.071(5) 0.064(5) 0.105(7) -0.031(5) 0.031(5) -0.014(4)
C13 0.075(6) 0.055(5) 0.106(7) -0.015(4) 0.031(5) 0.001(4)
C14 0.058(4) 0.048(4) 0.072(5) 0.001(3) 0.014(4) 0.008(3)
C15 0.042(3) 0.051(4) 0.053(4) 0.000(3) 0.018(3) -0.003(3)
C16 0.046(3) 0.049(3) 0.048(3) 0.005(3) 0.022(3) 0.005(3)
C17 0.042(3) 0.050(3) 0.042(3) 0.003(3) 0.008(3) 0.005(3)
C19 0.044(3) 0.060(4) 0.044(3) -0.001(3) 0.016(3) -0.002(3)
C20 0.044(3) 0.054(4) 0.043(3) -0.001(3) 0.016(3) -0.001(3)
C21 0.043(3) 0.052(4) 0.058(4) 0.002(3) 0.019(3) 0.000(3)
C22 0.065(5) 0.065(5) 0.081(5) -0.018(4) 0.014(4) 0.005(4)
C23 0.087(6) 0.055(5) 0.122(8) -0.015(5) 0.038(6) 0.013(4)
C24 0.063(5) 0.054(5) 0.120(8) 0.010(5) 0.029(5) 0.017(4)
C25 0.046(4) 0.058(4) 0.080(5) 0.020(4) 0.021(4) 0.011(3)
C103 0.052(4) 0.052(4) 0.091(6) -0.006(4) 0.010(4) 0.008(3)
C104 0.047(4) 0.058(4) 0.076(5) 0.009(4) 0.008(4) 0.003(3)
C102 0.057(4) 0.047(4) 0.068(4) 0.002(3) 0.020(4) 0.002(3)
C18 0.038(3) 0.060(4) 0.039(3) 0.010(3) 0.010(3) 0.003(3)
C107 0.064(5) 0.090(6) 0.103(7) -0.012(5) 0.043(5) -0.008(5)
C108 0.087(6) 0.083(6) 0.121(8) -0.012(6) 0.062(6) 0.000(5)
C109 0.079(5) 0.065(5) 0.072(5) -0.004(4) 0.028(4) 0.006(4)
C112 0.149(11) 0.090(7) 0.056(5) 0.005(5) 0.015(6) 0.017(7)
C114 0.083(7) 0.098(8) 0.114(9) -0.044(7) 0.016(6) -0.015(6)
C113 0.165(13) 0.097(8) 0.077(7) -0.017(6) 0.013(8) 0.004(8)
C101 0.059(5) 0.051(4) 0.108(7) 0.007(4) 0.006(5) 0.006(4)
C105 0.074(6) 0.065(6) 0.121(8) 0.011(5) 0.002(6) 0.002(5)
C110 0.102(8) 0.088(7) 0.120(8) -0.042(6) 0.055(7) 0.006(6)
C115 0.109(11) 0.179(16) 0.188(16) -0.127(14) 0.003(11) -0.014(10)
F1A 0.081(3) 0.066(3) 0.142(4) -0.010(3) 0.004(3) -0.009(2)
F2A 0.081(3) 0.066(3) 0.142(4) -0.010(3) 0.004(3) -0.009(2)
F3A 0.081(3) 0.066(3) 0.142(4) -0.010(3) 0.004(3) -0.009(2)
F1B 0.081(3) 0.066(3) 0.142(4) -0.010(3) 0.004(3) -0.009(2)
F2B 0.081(3) 0.066(3) 0.142(4) -0.010(3) 0.004(3) -0.009(2)
F3B 0.081(3) 0.066(3) 0.142(4) -0.010(3) 0.004(3) -0.009(2)
F4A 0.064(2) 0.113(4) 0.164(7) 0.015(4) -0.010(4) 0.013(3)
F5A 0.064(2) 0.113(4) 0.164(7) 0.015(4) -0.010(4) 0.013(3)
F6A 0.064(2) 0.113(4) 0.164(7) 0.015(4) -0.010(4) 0.013(3)
F4B 0.064(2) 0.113(4) 0.164(7) 0.015(4) -0.010(4) 0.013(3)
F5B 0.064(2) 0.113(4) 0.164(7) 0.015(4) -0.010(4) 0.013(3)
F6B 0.064(2) 0.113(4) 0.164(7) 0.015(4) -0.010(4) 0.013(3)
C6A 0.154(17) 0.170(16) 0.29(3) -0.117(19) 0.17(2) -0.086(13)
F7A 0.119(7) 0.202(7) 0.33(2) -0.017(8) 0.138(11) -0.060(7)
F8A 0.119(7) 0.202(7) 0.33(2) -0.017(8) 0.138(11) -0.060(7)
F9A 0.119(7) 0.202(7) 0.33(2) -0.017(8) 0.138(11) -0.060(7)
C6B 0.154(17) 0.170(16) 0.29(3) -0.117(19) 0.17(2) -0.086(13)
F7B 0.119(7) 0.202(7) 0.33(2) -0.017(8) 0.138(11) -0.060(7)
F8B 0.119(7) 0.202(7) 0.33(2) -0.017(8) 0.138(11) -0.060(7)
F9B 0.119(7) 0.202(7) 0.33(2) -0.017(8) 0.138(11) -0.060(7)
F10A 0.155(6) 0.099(3) 0.149(6) -0.031(4) 0.045(5) 0.003(4)
F11A 0.155(6) 0.099(3) 0.149(6) -0.031(4) 0.045(5) 0.003(4)
F12A 0.155(6) 0.099(3) 0.149(6) -0.031(4) 0.045(5) 0.003(4)
F10B 0.155(6) 0.099(3) 0.149(6) -0.031(4) 0.045(5) 0.003(4)
F11B 0.155(6) 0.099(3) 0.149(6) -0.031(4) 0.045(5) 0.003(4)
F12B 0.155(6) 0.099(3) 0.149(6) -0.031(4) 0.045(5) 0.003(4)
C11A 0.29(2) 0.177(15) 0.037(6) 0.001(8) 0.036(9) 0.106(17)
F13A 0.340(17) 0.174(8) 0.126(8) 0.005(6) 0.121(10) 0.042(10)
F14A 0.340(17) 0.174(8) 0.126(8) 0.005(6) 0.121(10) 0.042(10)
F15A 0.340(17) 0.174(8) 0.126(8) 0.005(6) 0.121(10) 0.042(10)
C11B 0.29(2) 0.177(15) 0.037(6) 0.001(8) 0.036(9) 0.106(17)
F13B 0.340(17) 0.174(8) 0.126(8) 0.005(6) 0.121(10) 0.042(10)
F14B 0.340(17) 0.174(8) 0.126(8) 0.005(6) 0.121(10) 0.042(10)
F15B 0.340(17) 0.174(8) 0.126(8) 0.005(6) 0.121(10) 0.042(10)
F16A 0.160(7) 0.122(6) 0.238(9) -0.074(6) 0.061(6) -0.058(5)
F17A 0.160(7) 0.122(6) 0.238(9) -0.074(6) 0.061(6) -0.058(5)
F18A 0.160(7) 0.122(6) 0.238(9) -0.074(6) 0.061(6) -0.058(5)
F16B 0.160(7) 0.122(6) 0.238(9) -0.074(6) 0.061(6) -0.058(5)
F17B 0.160(7) 0.122(6) 0.238(9) -0.074(6) 0.061(6) -0.058(5)
F18B 0.160(7) 0.122(6) 0.238(9) -0.074(6) 0.061(6) -0.058(5)

loop_
_atom_type_symbol
_atom_type_description
_atom_type_scat_dispersion_real
_atom_type_scat_dispersion_imag
_atom_type_scat_source
C C 0.0033 0.0016 'International Tables Vol C Tables 4.2.6.8 and 6.1.1.4'
H H 0.0000 0.0000 'International Tables Vol C Tables 4.2.6.8 and 6.1.1.4'
N N 0.0061 0.0033 'International Tables Vol C Tables 4.2.6.8 and 6.1.1.4'
O O 0.0106 0.0060 'International Tables Vol C Tables 4.2.6.8 and 6.1.1.4'
F F 0.0171 0.0103 'International Tables Vol C Tables 4.2.6.8 and 6.1.1.4'
Zn Zn 0.2839 1.4301 'International Tables Vol C Tables 4.2.6.8 and 6.1.1.4'
Cl Cl 0.1484 0.1585 'International Tables Vol C Tables 4.2.6.8 and 6.1.1.4'
Nd Nd -0.1943 3.0179 'International Tables Vol C Tables 4.2.6.8 and 6.1.1.4'

loop_
_geom_angle_atom_site_label_1
_geom_angle_atom_site_label_2
_geom_angle_atom_site_label_3
_geom_angle
_geom_angle_site_symmetry_1
_geom_angle_site_symmetry_3
O7 Nd O5 144.0(2) 3_656 .
O7 Nd O14 68.65(15) 3_656 .
O5 Nd O14 144.5(2) . .
O7 Nd O6 125.37(19) 3_656 .
O5 Nd O6 71.3(2) . .
O14 Nd O6 76.25(18) . .
O7 Nd O4 78.30(17) 3_656 .
O5 Nd O4 80.24(18) . .
O14 Nd O4 101.39(16) . .
O6 Nd O4 69.05(18) . .
O7 Nd O2 131.97(17) 3_656 .
O5 Nd O2 78.4(2) . .
O14 Nd O2 82.33(17) . .
O6 Nd O2 80.13(19) . .
O4 Nd O2 146.79(17) . .
O7 Nd O1 78.09(17) 3_656 .
O5 Nd O1 102.43(19) . .
O14 Nd O1 97.76(17) . .
O6 Nd O1 148.73(18) . .
O4 Nd O1 141.49(16) . .
O2 Nd O1 68.62(16) . .
O7 Nd O3 75.59(17) 3_656 .
O5 Nd O3 70.1(2) . .
O14 Nd O3 144.25(17) . .
O6 Nd O3 127.26(18) . .
O4 Nd O3 70.15(17) . .
O2 Nd O3 124.26(18) . .
O1 Nd O3 74.77(17) . .
O7 Nd Zn 37.71(11) 3_656 .
O5 Nd Zn 166.15(13) . .
O14 Nd Zn 31.17(10) . .
O6 Nd Zn 97.49(15) . .
O4 Nd Zn 88.20(12) . .
O2 Nd Zn 108.34(14) . .
O1 Nd Zn 91.36(13) . .
O3 Nd Zn 113.15(13) . .
O14 Zn N3 165.16(19) . .
O14 Zn N1 80.8(2) . .
N3 Zn N1 113.6(2) . .
O14 Zn N2 107.3(2) . .
N3 Zn N2 76.4(2) . .
N1 Zn N2 94.1(2) . .
O14 Zn N4 99.5(2) . .
N3 Zn N4 75.4(2) . .
N1 Zn N4 99.4(2) . .
N2 Zn N4 151.7(2) . .
O14 Zn O7 75.84(16) . 3_656
N3 Zn O7 90.11(18) . 3_656
N1 Zn O7 156.02(19) . 3_656
N2 Zn O7 87.77(19) . 3_656
N4 Zn O7 89.85(18) . 3_656
O14 Zn Nd 38.09(12) . .
N3 Zn Nd 128.12(14) . .
N1 Zn Nd 118.17(16) . .
N2 Zn Nd 96.10(15) . .
N4 Zn Nd 99.28(15) . .
O7 Zn Nd 38.01(10) 3_656 .
C1 N1 C8 119.5(6) . .
C1 N1 Zn 130.4(5) . .
C8 N1 Zn 110.1(4) . .
C15 N2 C11 119.1(6) . .
C15 N2 Zn 114.4(4) . .
C11 N2 Zn 126.3(5) . .
C20 N3 C16 119.2(5) . .
C20 N3 Zn 119.5(4) . .
C16 N3 Zn 118.5(4) . .
C25 N4 C21 118.8(6) . .
C25 N4 Zn 126.7(5) . .
C21 N4 Zn 114.4(4) . .
C102 O1 Nd 136.6(5) . .
C104 O2 Nd 136.1(5) . .
C107 O3 Nd 134.2(5) . .
C109 O4 Nd 136.5(5) . .
C112 O5 Nd 132.7(6) . .
C114 O6 Nd 133.9(7) . .
C18 O7 Nd 137.0(4) . 3_656
C18 O7 Zn 118.7(4) . 3_656
Nd O7 Zn 104.27(17) 3_656 3_656
C7 O14 Zn 112.6(4) . .
C7 O14 Nd 135.7(4) . .
Zn O14 Nd 110.74(18) . .
N1 C1 C2 120.5(7) . .
N1 C1 C10 119.1(6) . .
C2 C1 C10 120.4(7) . .
C3 C2 C1 120.5(7) . .
C2 C3 C9 121.0(7) . .
C5 C4 C9 118.8(7) . .
C4 C5 C6 121.8(8) . .
C7 C6 C5 121.4(8) . .
O14 C7 C6 123.5(6) . .
O14 C7 C8 119.4(6) . .
C6 C7 C8 117.0(6) . .
N1 C8 C9 122.8(6) . .
N1 C8 C7 117.0(5) . .
C9 C8 C7 120.2(6) . .
C4 C9 C3 123.5(7) . .
C4 C9 C8 120.7(7) . .
C3 C9 C8 115.8(7) . .
N2 C11 C12 122.4(8) . .
C13 C12 C11 118.6(8) . .
C12 C13 C14 119.3(8) . .
C13 C14 C15 119.2(7) . .
N2 C15 C14 121.3(6) . .
N2 C15 C16 115.6(6) . .
C14 C15 C16 123.1(6) . .
N3 C16 C17 121.8(6) . .
N3 C16 C15 113.4(5) . .
C17 C16 C15 124.4(6) . .
C16 C17 C18 119.4(6) . .
C20 C19 C18 119.7(6) . .
N3 C20 C19 121.6(6) . .
N3 C20 C21 113.8(6) . .
C19 C20 C21 124.2(6) . .
N4 C21 C22 120.7(6) . .
N4 C21 C20 115.1(6) . .
C22 C21 C20 124.2(6) . .
C21 C22 C23 119.7(8) . .
C24 C23 C22 119.3(8) . .
C23 C24 C25 119.2(7) . .
N4 C25 C24 122.2(7) . .
C104 C103 C102 121.1(7) . .
O2 C104 C103 127.6(7) . .
O2 C104 C105 114.1(6) . .
C103 C104 C105 118.3(7) . .
O1 C102 C103 128.0(7) . .
O1 C102 C101 114.8(6) . .
C103 C102 C101 117.2(6) . .
O7 C18 C17 120.8(6) . .
O7 C18 C19 121.4(6) . .
C17 C18 C19 117.7(6) . .
O3 C107 C108 126.9(7) . .
O3 C107 C6B 115.0(12) . .
C108 C107 C6B 118.0(12) . .
O3 C107 C6A 113.2(10) . .
C108 C107 C6A 117.9(10) . .
C6B C107 C6A 18(2) . .
C109 C108 C107 123.0(8) . .
O4 C109 C108 126.2(8) . .
O4 C109 C110 115.5(8) . .
C108 C109 C110 118.2(8) . .
O5 C112 C113 126.2(9) . .
O5 C112 C11B 117.3(12) . .
C113 C112 C11B 116.5(12) . .
O5 C112 C11A 111.5(12) . .
C113 C112 C11A 121.8(12) . .
C11B C112 C11A 10.0(13) . .
O6 C114 C113 128.5(11) . .
O6 C114 C115 115.3(11) . .
C113 C114 C115 116.2(10) . .
C114 C113 C112 122.5(10) . .
F3A C101 F3B 117.1(11) . .
F3A C101 F1A 107.9(7) . .
F3B C101 F1A 76.7(7) . .
F3A C101 F1B 28.3(7) . .
F3B C101 F1B 106.9(8) . .
F1A C101 F1B 133.7(9) . .
F3A C101 F2A 108.6(7) . .
F3B C101 F2A 28.1(7) . .
F1A C101 F2A 104.7(6) . .
F1B C101 F2A 88.0(9) . .
F3A C101 F2B 77.0(7) . .
F3B C101 F2B 105.9(7) . .
F1A C101 F2B 35.4(6) . .
F1B C101 F2B 105.3(7) . .
F2A C101 F2B 132.1(8) . .
F3A C101 C102 115.7(7) . .
F3B C101 C102 121.2(9) . .
F1A C101 C102 109.5(7) . .
F1B C101 C102 107.2(9) . .
F2A C101 C102 109.9(7) . .
F2B C101 C102 109.4(8) . .
F6B C105 F6A 121.9(11) . .
F6B C105 F4A 33.3(8) . .
F6A C105 F4A 110.1(8) . .
F6B C105 F4B 109.8(8) . .
F6A C105 F4B 54.8(7) . .
F4A C105 F4B 131.8(9) . .
F6B C105 F5A 69.9(8) . .
F6A C105 F5A 105.5(7) . .
F4A C105 F5A 103.0(7) . .
F4B C105 F5A 53.2(7) . .
F6B C105 F5B 105.3(8) . .
F6A C105 F5B 46.5(7) . .
F4A C105 F5B 76.2(8) . .
F4B C105 F5B 101.1(7) . .
F5A C105 F5B 145.5(9) . .
F6B C105 C104 119.4(9) . .
F6A C105 C104 116.7(7) . .
F4A C105 C104 112.1(8) . .
F4B C105 C104 115.2(8) . .
F5A C105 C104 108.4(8) . .
F5B C105 C104 103.5(8) . .
F11A C110 F12A 110.3(7) . .
F11A C110 F11B 126.5(12) . .
F12A C110 F11B 45.3(9) . .
F11A C110 F12B 45.8(9) . .
F12A C110 F12B 130.3(11) . .
F11B C110 F12B 107.3(9) . .
F11A C110 F10A 107.6(7) . .
F12A C110 F10A 103.4(8) . .
F11B C110 F10A 58.4(10) . .
F12B C110 F10A 63.2(10) . .
F11A C110 F10B 59.3(9) . .
F12A C110 F10B 62.3(9) . .
F11B C110 F10B 104.8(9) . .
F12B C110 F10B 103.7(8) . .
F10A C110 F10B 149.2(11) . .
F11A C110 C109 115.4(9) . .
F12A C110 C109 114.4(8) . .
F11B C110 C109 118.1(11) . .
F12B C110 C109 115.3(11) . .
F10A C110 C109 104.6(8) . .
F10B C110 C109 106.2(11) . .
F18A C115 F18B 114.0(16) . .
F18A C115 F16B 61.3(9) . .
F18B C115 F16B 110.6(10) . .
F18A C115 F16A 110.3(9) . .
F18B C115 F16A 26.7(12) . .
F16B C115 F16A 133.9(13) . .
F18A C115 F17A 105.4(8) . .
F18B C115 F17A 78.8(12) . .
F16B C115 F17A 47.1(9) . .
F16A C115 F17A 105.1(9) . .
F18A C115 F17B 43.3(8) . .
F18B C115 F17B 105.7(9) . .
F16B C115 F17B 104.2(8) . .
F16A C115 F17B 85.4(12) . .
F17A C115 F17B 148.1(10) . .
F18A C115 C114 122.1(11) . .
F18B C115 C114 119.9(13) . .
F16B C115 C114 113.6(11) . .
F16A C115 C114 108.3(10) . .
F17A C115 C114 104.1(10) . .
F17B C115 C114 100.8(12) . .
F8A C6A F7A 107.0(9) . .
F8A C6A F9A 105.2(9) . .
F7A C6A F9A 103.2(9) . .
F8A C6A C107 117.1(13) . .
F7A C6A C107 110.0(15) . .
F9A C6A C107 113.3(13) . .
F8B C6B F7B 108.2(10) . .
F8B C6B F9B 106.6(10) . .
F7B C6B F9B 105.9(10) . .
F8B C6B C107 111(2) . .
F7B C6B C107 118(2) . .
F9B C6B C107 107.1(19) . .
F15A C11A F14A 106.1(9) . .
F15A C11A F13A 105.3(9) . .
F14A C11A F13A 107.1(10) . .
F15A C11A C112 114.6(15) . .
F14A C11A C112 107.3(18) . .
F13A C11A C112 115.9(16) . .
F15B C11B F14B 108.0(10) . .
F15B C11B F13B 107.7(10) . .
F14B C11B F13B 108.5(10) . .
F15B C11B C112 111.4(14) . .
F14B C11B C112 112.6(18) . .
F13B C11B C112 108.5(14) . .

loop_
_geom_bond_atom_site_label_1
_geom_bond_atom_site_label_2
_geom_bond_distance
_geom_bond_site_symmetry_2
Nd O7 2.341(4) 3_656
Nd O5 2.439(5) .
Nd O14 2.431(4) .
Nd O6 2.431(5) .
Nd O4 2.439(5) .
Nd O2 2.443(5) .
Nd O1 2.455(5) .
Nd O3 2.465(5) .
Nd Zn 3.6844(12) .
Zn O14 2.039(5) .
Zn N3 2.074(5) .
Zn N1 2.123(5) .
Zn N2 2.168(6) .
Zn N4 2.204(6) .
Zn O7 2.326(5) 3_656
N1 C1 1.328(9) .
N1 C8 1.364(9) .
N2 C15 1.353(8) .
N2 C11 1.335(9) .
N3 C20 1.348(8) .
N3 C16 1.351(8) .
N4 C25 1.341(8) .
N4 C21 1.358(9) .
O1 C102 1.241(8) .
O2 C104 1.252(9) .
O3 C107 1.235(10) .
O4 C109 1.229(9) .
O5 C112 1.269(12) .
O6 C114 1.215(12) .
O7 C18 1.310(7) .
O7 Nd 2.341(4) 3_656
O7 Zn 2.326(5) 3_656
O14 C7 1.335(7) .
C1 C2 1.418(10) .
C1 C10 1.501(11) .
C2 C3 1.342(12) .
C3 C9 1.407(11) .
C4 C5 1.366(12) .
C4 C9 1.383(11) .
C5 C6 1.401(10) .
C6 C7 1.388(9) .
C7 C8 1.423(9) .
C8 C9 1.418(9) .
C11 C12 1.381(12) .
C12 C13 1.394(13) .
C13 C14 1.370(11) .
C14 C15 1.395(9) .
C15 C16 1.485(9) .
C16 C17 1.380(8) .
C17 C18 1.392(9) .
C19 C20 1.376(9) .
C19 C18 1.403(9) .
C20 C21 1.479(9) .
C21 C22 1.379(10) .
C22 C23 1.377(12) .
C23 C24 1.365(13) .
C24 C25 1.372(11) .
C103 C104 1.386(10) .
C103 C102 1.369(10) .
C104 C105 1.521(10) .
C102 C101 1.514(10) .
C107 C108 1.413(13) .
C107 C6B 1.491(10) .
C107 C6A 1.499(9) .
C108 C109 1.399(12) .
C109 C110 1.512(11) .
C112 C113 1.426(17) .
C112 C11B 1.488(10) .
C112 C11A 1.499(10) .
C114 C113 1.390(17) .
C114 C115 1.545(15) .
C101 F3A 1.308(8) .
C101 F3B 1.323(8) .
C101 F1A 1.344(8) .
C101 F1B 1.350(8) .
C101 F2A 1.345(8) .
C101 F2B 1.347(8) .
C105 F6B 1.303(8) .
C105 F6A 1.305(8) .
C105 F4A 1.339(8) .
C105 F4B 1.338(8) .
C105 F5A 1.371(8) .
C105 F5B 1.393(9) .
C110 F11A 1.300(8) .
C110 F12A 1.332(8) .
C110 F11B 1.334(9) .
C110 F12B 1.339(9) .
C110 F10A 1.367(8) .
C110 F10B 1.368(9) .
C115 F18A 1.304(8) .
C115 F18B 1.316(10) .
C115 F16B 1.321(9) .
C115 F16A 1.330(9) .
C115 F17A 1.372(9) .
C115 F17B 1.372(9) .
C6A F8A 1.324(9) .
C6A F7A 1.341(10) .
C6A F9A 1.359(9) .
C6B F8B 1.321(10) .
C6B F7B 1.336(10) .
C6B F9B 1.346(10) .
C11A F15A 1.337(9) .
C11A F14A 1.338(10) .
C11A F13A 1.339(10) .
C11B F15B 1.326(10) .
C11B F14B 1.328(10) .
C11B F13B 1.327(10) .
